data_2235382
loop_
_publ_author_name
'Ahmida, Aziza'
'Withake, Domenica'
'Fl\"orke, Ulrich'
'Egold, Hans'
'Henkel, Gerald'

_publ_section_title
;
 Bis{1-[2-(diphenylphosphanyl)ethyl]-3-ethylimidazol-2-ylidene}nickel(II)
 diiodide acetonitrile disolvate
;
_journal_coeditor_code BT5955
_journal_issue 7
_journal_name_full 'Acta Crystallographica Section E'
_journal_page_first m975
_journal_paper_doi 10.1107/S1600536812028784
_journal_volume 68
_journal_year 2012
_chemical_formula_iupac '[Ni (C19 H21 N2 P)2] I2, 2C2 H3 N'
_chemical_formula_moiety 'C38 H42 N4 Ni P2 2+, 2(I -), 2 (C2 H3 N)'
_chemical_formula_sum 'C42 H48 I2 N6 Ni P2'
_chemical_formula_weight 1011.31
_chemical_name_systematic
;
Bis{1-[2-(diphenylphosphanyl)ethyl]-3-ethylimidazol-2-ylidene}nickel(II)
diiodide acetonitrile disolvate
;
_space_group_IT_number 14
_symmetry_cell_setting monoclinic
_symmetry_space_group_name_Hall '-P 2yn'
_symmetry_space_group_name_H-M 'P 1 21/n 1'
_atom_sites_solution_hydrogens difmap
_atom_sites_solution_primary direct
_atom_sites_solution_secondary difmap
_audit_creation_method SHELXL-97
_cell_angle_alpha 90.00
_cell_angle_beta 95.9000(10)
_cell_angle_gamma 90.00
_cell_formula_units_Z 4
_cell_length_a 11.4453(4)
_cell_length_b 18.7680(7)
_cell_length_c 20.5765(7)
_cell_measurement_reflns_used 948
_cell_measurement_temperature 153(2)
_cell_measurement_theta_max 27.64
_cell_measurement_theta_min 2.17
_cell_volume 4396.5(3)
_computing_cell_refinement 'SAINT (Bruker, 2002)'
_computing_data_collection 'SMART (Bruker, 2002)'
_computing_data_reduction 'SAINT (Bruker, 2002)'
_computing_molecular_graphics 'SHELXTL (Sheldrick, 2008)'
_computing_publication_material 'SHELXTL (Sheldrick, 2008) and local programs'
_computing_structure_refinement 'SHELXTL (Sheldrick, 2008)'
_computing_structure_solution 'SHELXTL (Sheldrick, 2008)'
_diffrn_ambient_temperature 153(2)
_diffrn_measured_fraction_theta_full 0.999
_diffrn_measured_fraction_theta_max 0.999
_diffrn_measurement_device_type 'Bruker SMART APEX'
_diffrn_measurement_method '\f and \w scans'
_diffrn_radiation_monochromator graphite
_diffrn_radiation_source 'sealed tube'
_diffrn_radiation_type MoK\a
_diffrn_radiation_wavelength 0.71073
_diffrn_reflns_av_R_equivalents 0.0281
_diffrn_reflns_av_sigmaI/netI 0.0254
_diffrn_reflns_limit_h_max 15
_diffrn_reflns_limit_h_min -15
_diffrn_reflns_limit_k_max 24
_diffrn_reflns_limit_k_min -24
_diffrn_reflns_limit_l_max 24
_diffrn_reflns_limit_l_min -27
_diffrn_reflns_number 43185
_diffrn_reflns_theta_full 27.88
_diffrn_reflns_theta_max 27.88
_diffrn_reflns_theta_min 1.47
_exptl_absorpt_coefficient_mu 1.954
_exptl_absorpt_correction_T_max 0.6959
_exptl_absorpt_correction_T_min 0.5238
_exptl_absorpt_correction_type multi-scan
_exptl_absorpt_process_details '(SADABS; Sheldrick, 2004)'
_exptl_crystal_colour yellow
_exptl_crystal_density_diffrn 1.528
_exptl_crystal_density_method 'not measured'
_exptl_crystal_description block
_exptl_crystal_F_000 2024
_exptl_crystal_size_max 0.38
_exptl_crystal_size_mid 0.25
_exptl_crystal_size_min 0.20
_refine_diff_density_max 0.901
_refine_diff_density_min -0.458
_refine_ls_extinction_method none
_refine_ls_goodness_of_fit_ref 1.021
_refine_ls_hydrogen_treatment constr
_refine_ls_matrix_type full
_refine_ls_number_parameters 482
_refine_ls_number_reflns 10467
_refine_ls_number_restraints 0
_refine_ls_restrained_S_all 1.021
_refine_ls_R_factor_all 0.0296
_refine_ls_R_factor_gt 0.0246
_refine_ls_shift/su_max 0.001
_refine_ls_shift/su_mean 0.000
_refine_ls_structure_factor_coef Fsqd
_refine_ls_weighting_details 'calc w=1/[\s^2^(Fo^2^)+(0.0312P)^2^+1.6774P] where P=(Fo^2^+2Fc^2^)/3'
_refine_ls_weighting_scheme calc
_refine_ls_wR_factor_gt 0.0602
_refine_ls_wR_factor_ref 0.0627
_reflns_number_gt 9245
_reflns_number_total 10467
_reflns_threshold_expression I>2sigma(I)
_cod_data_source_file bt5955.cif
_cod_data_source_block I
_cod_original_sg_symbol_H-M 'P 21/n'
_cod_database_code 2235382
_cod_database_fobs_code 2235382

loop_
_symmetry_equiv_pos_as_xyz
'x, y, z'
'-x+1/2, y+1/2, -z+1/2'
'-x, -y, -z'
'x-1/2, -y-1/2, z-1/2'

loop_
_atom_site_type_symbol
_atom_site_label
_atom_site_fract_x
_atom_site_fract_y
_atom_site_fract_z
_atom_site_U_iso_or_equiv
_atom_site_adp_type
_atom_site_calc_flag
_atom_site_refinement_flags
_atom_site_occupancy
_atom_site_symmetry_multiplicity
I I1 0.224280(12) 0.296807(7) 0.139267(7) 0.03087(4) Uani d . 1 1
I I2 0.248359(12) 0.303646(7) 0.664127(7) 0.03133(4) Uani d . 1 1
Ni Ni1 0.23708(2) 0.536267(11) 0.253121(11) 0.01664(5) Uani d . 1 1
P P1 0.38866(4) 0.51971(2) 0.32586(2) 0.01820(9) Uani d . 1 1
P P2 0.08308(4) 0.58080(2) 0.19511(2) 0.01859(9) Uani d . 1 1
N N1 0.43284(14) 0.61730(8) 0.21671(8) 0.0212(3) Uani d . 1 1
N N2 0.37969(15) 0.54375(8) 0.13943(8) 0.0241(3) Uani d . 1 1
N N3 0.05986(14) 0.56417(8) 0.33776(7) 0.0201(3) Uani d . 1 1
N N4 0.09418(14) 0.45189(8) 0.33980(7) 0.0210(3) Uani d . 1 1
C C1 0.35249(16) 0.56602(9) 0.19843(9) 0.0200(4) Uani d . 1 1
C C2 0.43387(17) 0.65623(9) 0.27829(9) 0.0234(4) Uani d . 1 1
H H2A 0.3570 0.6800 0.2800 0.028 Uiso calc R 1 1
H H2B 0.4951 0.6936 0.2801 0.028 Uiso calc R 1 1
C C3 0.45771(18) 0.60733(10) 0.33738(9) 0.0258(4) Uani d . 1 1
H H3A 0.4286 0.6306 0.3758 0.031 Uiso calc R 1 1
H H3B 0.5436 0.6009 0.3469 0.031 Uiso calc R 1 1
C C4 0.50978(18) 0.62661(10) 0.17018(10) 0.0271(4) Uani d . 1 1
H H4A 0.5737 0.6591 0.1720 0.032 Uiso calc R 1 1
C C5 0.47650(19) 0.58065(11) 0.12179(10) 0.0296(4) Uani d . 1 1
H H5A 0.5127 0.5745 0.0826 0.035 Uiso calc R 1 1
C C6 0.3200(2) 0.48505(11) 0.10203(10) 0.0344(5) Uani d . 1 1
H H6A 0.2419 0.4776 0.1176 0.041 Uiso calc R 1 1
H H6B 0.3660 0.4408 0.1109 0.041 Uiso calc R 1 1
C C7 0.3043(3) 0.49747(16) 0.03015(12) 0.0534(7) Uani d . 1 1
H H7A 0.2594 0.5414 0.0208 0.080 Uiso calc R 1 1
H H7B 0.2618 0.4572 0.0085 0.080 Uiso calc R 1 1
H H7C 0.3814 0.5020 0.0138 0.080 Uiso calc R 1 1
C C8 0.12495(16) 0.51368(9) 0.31233(8) 0.0184(3) Uani d . 1 1
C C9 0.06607(17) 0.63961(9) 0.31986(9) 0.0226(4) Uani d . 1 1
H H9A 0.1471 0.6572 0.3314 0.027 Uiso calc R 1 1
H H9B 0.0130 0.6675 0.3452 0.027 Uiso calc R 1 1
C C10 0.03152(19) 0.65150(9) 0.24695(9) 0.0253(4) Uani d . 1 1
H H10A 0.0642 0.6976 0.2341 0.030 Uiso calc R 1 1
H H10B -0.0551 0.6546 0.2391 0.030 Uiso calc R 1 1
C C11 -0.01031(18) 0.53514(10) 0.38181(9) 0.0257(4) Uani d . 1 1
H H11A -0.0635 0.5600 0.4062 0.031 Uiso calc R 1 1
C C12 0.01178(18) 0.46453(10) 0.38319(10) 0.0264(4) Uani d . 1 1
H H12A -0.0227 0.4300 0.4091 0.032 Uiso calc R 1 1
C C13 0.14367(18) 0.38162(10) 0.32701(10) 0.0276(4) Uani d . 1 1
H H13A 0.2040 0.3693 0.3632 0.033 Uiso calc R 1 1
H H13B 0.1828 0.3840 0.2863 0.033 Uiso calc R 1 1
C C14 0.0519(2) 0.32365(11) 0.32022(12) 0.0356(5) Uani d . 1 1
H H14A 0.0167 0.3186 0.3614 0.053 Uiso calc R 1 1
H H14B 0.0886 0.2785 0.3096 0.053 Uiso calc R 1 1
H H14C -0.0093 0.3362 0.2852 0.053 Uiso calc R 1 1
C C21 0.49744(17) 0.45793(10) 0.30145(9) 0.0236(4) Uani d . 1 1
C C22 0.6142(2) 0.46212(15) 0.32602(12) 0.0483(7) Uani d . 1 1
H H22A 0.6410 0.5014 0.3526 0.058 Uiso calc R 1 1
C C23 0.6925(2) 0.40908(17) 0.31204(14) 0.0600(9) Uani d . 1 1
H H23A 0.7724 0.4120 0.3296 0.072 Uiso calc R 1 1
C C24 0.6552(2) 0.35258(13) 0.27305(12) 0.0426(6) Uani d . 1 1
H H24A 0.7089 0.3161 0.2642 0.051 Uiso calc R 1 1
C C25 0.5404(2) 0.34869(11) 0.24691(11) 0.0324(5) Uani d . 1 1
H H25A 0.5150 0.3101 0.2191 0.039 Uiso calc R 1 1
C C26 0.46067(18) 0.40106(10) 0.26090(10) 0.0260(4) Uani d . 1 1
H H26A 0.3811 0.3980 0.2428 0.031 Uiso calc R 1 1
C C31 0.36241(17) 0.49181(10) 0.40768(9) 0.0212(4) Uani d . 1 1
C C32 0.40165(19) 0.42627(10) 0.43330(10) 0.0289(4) Uani d . 1 1
H H32A 0.4522 0.3977 0.4103 0.035 Uiso calc R 1 1
C C33 0.3670(2) 0.40258(12) 0.49236(10) 0.0361(5) Uani d . 1 1
H H33A 0.3944 0.3580 0.5098 0.043 Uiso calc R 1 1
C C34 0.2930(2) 0.44365(13) 0.52567(10) 0.0377(5) Uani d . 1 1
H H34A 0.2669 0.4265 0.5651 0.045 Uiso calc R 1 1
C C35 0.2566(2) 0.50980(13) 0.50185(10) 0.0343(5) Uani d . 1 1
H H35A 0.2079 0.5386 0.5258 0.041 Uiso calc R 1 1
C C36 0.29119(18) 0.53406(11) 0.44316(9) 0.0265(4) Uani d . 1 1
H H36A 0.2663 0.5796 0.4270 0.032 Uiso calc R 1 1
C C41 -0.03503(16) 0.51692(9) 0.17878(9) 0.0208(4) Uani d . 1 1
C C42 -0.15305(19) 0.53628(11) 0.17275(12) 0.0355(5) Uani d . 1 1
H H42A -0.1751 0.5845 0.1783 0.043 Uiso calc R 1 1
C C43 -0.2386(2) 0.48414(13) 0.15855(14) 0.0458(6) Uani d . 1 1
H H43A -0.3193 0.4971 0.1541 0.055 Uiso calc R 1 1
C C44 -0.2074(2) 0.41393(12) 0.15091(11) 0.0369(5) Uani d . 1 1
H H44A -0.2665 0.3788 0.1415 0.044 Uiso calc R 1 1
C C45 -0.09055(19) 0.39452(11) 0.15685(10) 0.0285(4) Uani d . 1 1
H H45A -0.0691 0.3462 0.1514 0.034 Uiso calc R 1 1
C C46 -0.00461(17) 0.44588(10) 0.17074(9) 0.0240(4) Uani d . 1 1
H H46A 0.0759 0.4325 0.1748 0.029 Uiso calc R 1 1
C C51 0.09739(17) 0.62542(9) 0.11791(9) 0.0221(4) Uani d . 1 1
C C52 0.18174(19) 0.67909(10) 0.11592(10) 0.0279(4) Uani d . 1 1
H H52A 0.2287 0.6924 0.1548 0.034 Uiso calc R 1 1
C C53 0.1970(2) 0.71293(11) 0.05741(11) 0.0333(5) Uani d . 1 1
H H53A 0.2544 0.7494 0.0564 0.040 Uiso calc R 1 1
C C54 0.1291(2) 0.69380(11) 0.00050(11) 0.0357(5) Uani d . 1 1
H H54A 0.1404 0.7168 -0.0395 0.043 Uiso calc R 1 1
C C55 0.0449(2) 0.64114(12) 0.00208(10) 0.0370(5) Uani d . 1 1
H H55A -0.0025 0.6285 -0.0368 0.044 Uiso calc R 1 1
C C56 0.02917(19) 0.60646(11) 0.06056(10) 0.0286(4) Uani d . 1 1
H H56A -0.0281 0.5699 0.0612 0.034 Uiso calc R 1 1
N N100 0.7173(2) 0.67617(17) 0.08385(15) 0.0795(9) Uani d . 1 1
C C101 0.7765(2) 0.72052(16) 0.06886(14) 0.0500(7) Uani d . 1 1
C C102 0.8519(3) 0.77672(15) 0.04768(16) 0.0550(7) Uani d . 1 1
H H10C 0.8576 0.7722 0.0007 0.082 Uiso calc R 1 1
H H10D 0.9304 0.7725 0.0713 0.082 Uiso calc R 1 1
H H10E 0.8185 0.8233 0.0568 0.082 Uiso calc R 1 1
N N200 -0.0568(3) 0.33739(14) 0.49174(12) 0.0646(7) Uani d . 1 1
C C201 -0.0278(2) 0.28314(14) 0.51184(12) 0.0428(6) Uani d . 1 1
C C202 0.0079(2) 0.21328(13) 0.53768(14) 0.0477(6) Uani d . 1 1
H H20A -0.0554 0.1929 0.5605 0.072 Uiso calc R 1 1
H H20B 0.0789 0.2181 0.5683 0.072 Uiso calc R 1 1
H H20C 0.0241 0.1818 0.5017 0.072 Uiso calc R 1 1

loop_
_atom_site_aniso_label
_atom_site_aniso_U_11
_atom_site_aniso_U_22
_atom_site_aniso_U_33
_atom_site_aniso_U_12
_atom_site_aniso_U_13
_atom_site_aniso_U_23
I1 0.03160(8) 0.02166(7) 0.04030(9) 0.00370(5) 0.00828(6) 0.00471(5)
I2 0.02307(8) 0.02738(7) 0.04424(9) -0.00132(5) 0.00681(6) 0.00706(5)
Ni1 0.01732(12) 0.01732(11) 0.01559(11) -0.00023(8) 0.00317(8) 0.00100(8)
P1 0.0191(2) 0.0190(2) 0.0167(2) -0.00021(17) 0.00253(17) 0.00000(16)
P2 0.0201(2) 0.0173(2) 0.0185(2) 0.00086(17) 0.00260(18) 0.00147(16)
N1 0.0199(8) 0.0211(7) 0.0233(8) 0.0010(6) 0.0052(6) 0.0040(6)
N2 0.0294(9) 0.0227(8) 0.0213(8) 0.0025(6) 0.0076(7) 0.0016(6)
N3 0.0210(8) 0.0212(7) 0.0187(7) -0.0034(6) 0.0052(6) -0.0015(6)
N4 0.0216(8) 0.0200(7) 0.0218(8) -0.0029(6) 0.0038(6) 0.0016(6)
C1 0.0216(9) 0.0200(8) 0.0190(9) 0.0034(7) 0.0043(7) 0.0030(7)
C2 0.0253(10) 0.0185(8) 0.0263(10) -0.0012(7) 0.0019(8) -0.0001(7)
C3 0.0295(11) 0.0238(9) 0.0236(10) -0.0072(8) 0.0006(8) 0.0001(7)
C4 0.0248(10) 0.0262(9) 0.0322(11) 0.0012(8) 0.0125(8) 0.0081(8)
C5 0.0323(11) 0.0295(10) 0.0295(11) 0.0046(8) 0.0159(9) 0.0065(8)
C6 0.0480(14) 0.0288(10) 0.0271(11) -0.0033(9) 0.0081(9) -0.0074(8)
C7 0.068(2) 0.0629(17) 0.0301(13) -0.0091(14) 0.0081(12) -0.0096(12)
C8 0.0175(9) 0.0201(8) 0.0172(8) -0.0022(6) -0.0008(7) 0.0002(6)
C9 0.0262(10) 0.0166(8) 0.0260(10) -0.0012(7) 0.0072(8) -0.0037(7)
C10 0.0329(11) 0.0180(8) 0.0258(10) 0.0051(7) 0.0068(8) 0.0001(7)
C11 0.0255(10) 0.0295(10) 0.0237(10) -0.0042(8) 0.0097(8) -0.0011(7)
C12 0.0261(10) 0.0288(10) 0.0256(10) -0.0060(8) 0.0087(8) 0.0029(8)
C13 0.0284(11) 0.0195(9) 0.0347(11) 0.0003(7) 0.0030(8) 0.0019(8)
C14 0.0455(14) 0.0226(10) 0.0395(12) -0.0084(9) 0.0083(10) -0.0037(9)
C21 0.0229(10) 0.0287(9) 0.0196(9) 0.0045(7) 0.0047(7) -0.0012(7)
C22 0.0282(12) 0.0676(17) 0.0467(14) 0.0130(11) -0.0070(11) -0.0356(13)
C23 0.0275(13) 0.091(2) 0.0582(17) 0.0243(13) -0.0094(12) -0.0367(16)
C24 0.0423(14) 0.0488(14) 0.0379(13) 0.0208(11) 0.0095(11) -0.0073(10)
C25 0.0420(13) 0.0249(10) 0.0324(11) 0.0018(9) 0.0136(10) -0.0016(8)
C26 0.0272(10) 0.0224(9) 0.0290(10) -0.0017(7) 0.0056(8) -0.0005(7)
C31 0.0225(9) 0.0246(9) 0.0162(8) -0.0034(7) 0.0002(7) 0.0005(7)
C32 0.0370(12) 0.0253(9) 0.0236(10) 0.0006(8) -0.0009(8) 0.0002(8)
C33 0.0533(15) 0.0294(10) 0.0238(10) -0.0079(10) -0.0051(10) 0.0068(8)
C34 0.0416(13) 0.0530(14) 0.0183(10) -0.0182(11) 0.0013(9) 0.0040(9)
C35 0.0290(11) 0.0533(14) 0.0209(10) -0.0009(10) 0.0043(8) -0.0036(9)
C36 0.0263(10) 0.0327(10) 0.0202(9) 0.0029(8) 0.0012(8) -0.0007(7)
C41 0.0207(9) 0.0218(8) 0.0199(9) -0.0007(7) 0.0023(7) 0.0019(7)
C42 0.0236(11) 0.0288(10) 0.0540(14) 0.0027(8) 0.0032(10) 0.0035(10)
C43 0.0217(11) 0.0438(13) 0.0713(18) -0.0018(10) 0.0017(11) 0.0017(12)
C44 0.0327(12) 0.0378(12) 0.0395(12) -0.0126(9) 0.0008(10) -0.0007(10)
C45 0.0350(12) 0.0264(10) 0.0240(10) -0.0058(8) 0.0024(8) -0.0020(8)
C46 0.0230(10) 0.0264(9) 0.0225(9) 0.0007(7) 0.0022(7) -0.0015(7)
C51 0.0244(10) 0.0212(8) 0.0211(9) 0.0047(7) 0.0044(7) 0.0049(7)
C52 0.0314(11) 0.0245(9) 0.0273(10) -0.0012(8) 0.0002(8) 0.0042(8)
C53 0.0383(13) 0.0266(10) 0.0364(12) -0.0016(9) 0.0097(10) 0.0079(8)
C54 0.0490(15) 0.0339(11) 0.0261(11) 0.0047(10) 0.0124(10) 0.0102(8)
C55 0.0475(14) 0.0428(12) 0.0204(10) 0.0018(10) 0.0024(9) 0.0031(9)
C56 0.0319(11) 0.0309(10) 0.0233(10) -0.0016(8) 0.0038(8) 0.0013(8)
N100 0.0528(17) 0.100(2) 0.090(2) 0.0178(16) 0.0270(15) 0.0565(18)
C101 0.0398(15) 0.0664(18) 0.0453(15) 0.0161(13) 0.0115(12) 0.0168(13)
C102 0.0548(18) 0.0464(15) 0.0640(18) -0.0037(13) 0.0079(14) -0.0065(13)
N200 0.088(2) 0.0563(15) 0.0491(14) -0.0249(14) 0.0045(13) 0.0085(12)
C201 0.0525(16) 0.0455(14) 0.0316(12) -0.0189(12) 0.0098(11) -0.0023(10)
C202 0.0454(16) 0.0466(14) 0.0512(16) -0.0059(11) 0.0052(12) -0.0060(12)

loop_
_atom_type_symbol
_atom_type_description
_atom_type_scat_dispersion_real
_atom_type_scat_dispersion_imag
_atom_type_scat_source
C C 0.0033 0.0016 'International Tables Vol C Tables 4.2.6.8 and 6.1.1.4'
H H 0.0000 0.0000 'International Tables Vol C Tables 4.2.6.8 and 6.1.1.4'
N N 0.0061 0.0033 'International Tables Vol C Tables 4.2.6.8 and 6.1.1.4'
Ni Ni 0.3393 1.1124 'International Tables Vol C Tables 4.2.6.8 and 6.1.1.4'
P P 0.1023 0.0942 'International Tables Vol C Tables 4.2.6.8 and 6.1.1.4'
I I -0.4742 1.8119 'International Tables Vol C Tables 4.2.6.8 and 6.1.1.4'

loop_
_geom_angle_atom_site_label_1
_geom_angle_atom_site_label_2
_geom_angle_atom_site_label_3
_geom_angle
C1 Ni1 C8 175.02(8)
C1 Ni1 P2 97.71(6)
C8 Ni1 P2 82.89(5)
C1 Ni1 P1 84.08(6)
C8 Ni1 P1 94.00(5)
P2 Ni1 P1 164.05(2)
C21 P1 C31 104.85(9)
C21 P1 C3 108.16(9)
C31 P1 C3 104.44(9)
C21 P1 Ni1 114.82(6)
C31 P1 Ni1 118.58(6)
C3 P1 Ni1 105.18(7)
C41 P2 C51 105.97(9)
C41 P2 C10 107.90(9)
C51 P2 C10 103.76(8)
C41 P2 Ni1 113.06(6)
C51 P2 Ni1 120.82(6)
C10 P2 Ni1 104.34(7)
C1 N1 C4 111.15(16)
C1 N1 C2 122.66(15)
C4 N1 C2 126.20(16)
C1 N2 C5 110.19(16)
C1 N2 C6 124.37(17)
C5 N2 C6 125.29(17)
C8 N3 C11 111.09(15)
C8 N3 C9 122.66(15)
C11 N3 C9 126.25(15)
C8 N4 C12 110.28(15)
C8 N4 C13 124.95(16)
C12 N4 C13 124.75(16)
N2 C1 N1 104.85(15)
N2 C1 Ni1 132.73(14)
N1 C1 Ni1 122.36(13)
N1 C2 C3 112.02(15)
N1 C2 H2A 109.2
C3 C2 H2A 109.2
N1 C2 H2B 109.2
C3 C2 H2B 109.2
H2A C2 H2B 107.9
C2 C3 P1 113.46(13)
C2 C3 H3A 108.9
P1 C3 H3A 108.9
C2 C3 H3B 108.9
P1 C3 H3B 108.9
H3A C3 H3B 107.7
C5 C4 N1 106.33(17)
C5 C4 H4A 126.8
N1 C4 H4A 126.8
C4 C5 N2 107.47(17)
C4 C5 H5A 126.3
N2 C5 H5A 126.3
N2 C6 C7 113.84(19)
N2 C6 H6A 108.8
C7 C6 H6A 108.8
N2 C6 H6B 108.8
C7 C6 H6B 108.8
H6A C6 H6B 107.7
C6 C7 H7A 109.5
C6 C7 H7B 109.5
H7A C7 H7B 109.5
C6 C7 H7C 109.5
H7A C7 H7C 109.5
H7B C7 H7C 109.5
N3 C8 N4 105.26(15)
N3 C8 Ni1 121.91(13)
N4 C8 Ni1 132.78(14)
N3 C9 C10 111.92(14)
N3 C9 H9A 109.2
C10 C9 H9A 109.2
N3 C9 H9B 109.2
C10 C9 H9B 109.2
H9A C9 H9B 107.9
C9 C10 P2 113.48(13)
C9 C10 H10A 108.9
P2 C10 H10A 108.9
C9 C10 H10B 108.9
P2 C10 H10B 108.9
H10A C10 H10B 107.7
C12 C11 N3 106.30(17)
C12 C11 H11A 126.9
N3 C11 H11A 126.8
C11 C12 N4 107.06(16)
C11 C12 H12A 126.5
N4 C12 H12A 126.5
N4 C13 C14 112.71(17)
N4 C13 H13A 109.0
C14 C13 H13A 109.0
N4 C13 H13B 109.0
C14 C13 H13B 109.0
H13A C13 H13B 107.8
C13 C14 H14A 109.5
C13 C14 H14B 109.5
H14A C14 H14B 109.5
C13 C14 H14C 109.5
H14A C14 H14C 109.5
H14B C14 H14C 109.5
C22 C21 C26 118.96(18)
C22 C21 P1 121.94(15)
C26 C21 P1 118.89(15)
C21 C22 C23 120.2(2)
C21 C22 H22A 119.9
C23 C22 H22A 119.9
C24 C23 C22 120.4(2)
C24 C23 H23A 119.8
C22 C23 H23A 119.8
C25 C24 C23 120.0(2)
C25 C24 H24A 120.0
C23 C24 H24A 120.0
C24 C25 C26 120.3(2)
C24 C25 H25A 119.9
C26 C25 H25A 119.9
C25 C26 C21 120.1(2)
C25 C26 H26A 120.0
C21 C26 H26A 120.0
C32 C31 C36 119.09(18)
C32 C31 P1 121.80(15)
C36 C31 P1 118.80(14)
C33 C32 C31 120.2(2)
C33 C32 H32A 119.9
C31 C32 H32A 119.9
C34 C33 C32 120.1(2)
C34 C33 H33A 120.0
C32 C33 H33A 120.0
C33 C34 C35 120.2(2)
C33 C34 H34A 119.9
C35 C34 H34A 119.9
C34 C35 C36 120.1(2)
C34 C35 H35A 120.0
C36 C35 H35A 120.0
C35 C36 C31 120.23(19)
C35 C36 H36A 119.9
C31 C36 H36A 119.9
C42 C41 C46 119.45(18)
C42 C41 P2 122.84(15)
C46 C41 P2 117.69(14)
C41 C42 C43 119.3(2)
C41 C42 H42A 120.3
C43 C42 H42A 120.3
C44 C43 C42 120.6(2)
C44 C43 H43A 119.7
C42 C43 H43A 119.7
C43 C44 C45 120.2(2)
C43 C44 H44A 119.9
C45 C44 H44A 119.9
C44 C45 C46 119.72(19)
C44 C45 H45A 120.1
C46 C45 H45A 120.1
C45 C46 C41 120.64(19)
C45 C46 H46A 119.7
C41 C46 H46A 119.7
C56 C51 C52 119.18(18)
C56 C51 P2 121.99(15)
C52 C51 P2 118.80(15)
C53 C52 C51 120.26(19)
C53 C52 H52A 119.9
C51 C52 H52A 119.9
C54 C53 C52 120.3(2)
C54 C53 H53A 119.8
C52 C53 H53A 119.8
C55 C54 C53 119.8(2)
C55 C54 H54A 120.1
C53 C54 H54A 120.1
C54 C55 C56 120.4(2)
C54 C55 H55A 119.8
C56 C55 H55A 119.8
C51 C56 C55 120.0(2)
C51 C56 H56A 120.0
C55 C56 H56A 120.0
N100 C101 C102 178.3(4)
C101 C102 H10C 109.5
C101 C102 H10D 109.5
H10C C102 H10D 109.5
C101 C102 H10E 109.5
H10C C102 H10E 109.5
H10D C102 H10E 109.5
N200 C201 C202 179.2(3)
C201 C202 H20A 109.5
C201 C202 H20B 109.5
H20A C202 H20B 109.5
C201 C202 H20C 109.5
H20A C202 H20C 109.5
H20B C202 H20C 109.5

loop_
_geom_bond_atom_site_label_1
_geom_bond_atom_site_label_2
_geom_bond_distance
Ni1 C1 1.9049(18)
Ni1 C8 1.9059(18)
Ni1 P2 2.1904(5)
Ni1 P1 2.1938(5)
P1 C21 1.8098(19)
P1 C31 1.8174(18)
P1 C3 1.8292(19)
P2 C41 1.8124(19)
P2 C51 1.8178(18)
P2 C10 1.8374(19)
N1 C1 1.357(2)
N1 C4 1.377(2)
N1 C2 1.462(2)
N2 C1 1.350(2)
N2 C5 1.386(3)
N2 C6 1.471(3)
N3 C8 1.344(2)
N3 C11 1.383(2)
N3 C9 1.466(2)
N4 C8 1.352(2)
N4 C12 1.384(2)
N4 C13 1.470(2)
C2 C3 1.526(3)
C2 H2A 0.9900
C2 H2B 0.9900
C3 H3A 0.9900
C3 H3B 0.9900
C4 C5 1.343(3)
C4 H4A 0.9500
C5 H5A 0.9500
C6 C7 1.490(3)
C6 H6A 0.9900
C6 H6B 0.9900
C7 H7A 0.9800
C7 H7B 0.9800
C7 H7C 0.9800
C9 C10 1.528(3)
C9 H9A 0.9900
C9 H9B 0.9900
C10 H10A 0.9900
C10 H10B 0.9900
C11 C12 1.349(3)
C11 H11A 0.9500
C12 H12A 0.9500
C13 C14 1.509(3)
C13 H13A 0.9900
C13 H13B 0.9900
C14 H14A 0.9800
C14 H14B 0.9800
C14 H14C 0.9800
C21 C22 1.381(3)
C21 C26 1.393(3)
C22 C23 1.389(3)
C22 H22A 0.9500
C23 C24 1.371(4)
C23 H23A 0.9500
C24 C25 1.370(3)
C24 H24A 0.9500
C25 C26 1.391(3)
C25 H25A 0.9500
C26 H26A 0.9500
C31 C32 1.394(3)
C31 C36 1.396(3)
C32 C33 1.389(3)
C32 H32A 0.9500
C33 C34 1.379(3)
C33 H33A 0.9500
C34 C35 1.383(3)
C34 H34A 0.9500
C35 C36 1.386(3)
C35 H35A 0.9500
C36 H36A 0.9500
C41 C42 1.392(3)
C41 C46 1.392(3)
C42 C43 1.394(3)
C42 H42A 0.9500
C43 C44 1.379(3)
C43 H43A 0.9500
C44 C45 1.379(3)
C44 H44A 0.9500
C45 C46 1.386(3)
C45 H45A 0.9500
C46 H46A 0.9500
C51 C56 1.393(3)
C51 C52 1.399(3)
C52 C53 1.388(3)
C52 H52A 0.9500
C53 C54 1.385(3)
C53 H53A 0.9500
C54 C55 1.383(3)
C54 H54A 0.9500
C55 C56 1.396(3)
C55 H55A 0.9500
C56 H56A 0.9500
N100 C101 1.135(4)
C101 C102 1.458(4)
C102 H10C 0.9800
C102 H10D 0.9800
C102 H10E 0.9800
N200 C201 1.136(4)
C201 C202 1.457(4)
C202 H20A 0.9800
C202 H20B 0.9800
C202 H20C 0.9800

loop_
_geom_torsion_atom_site_label_1
_geom_torsion_atom_site_label_2
_geom_torsion_atom_site_label_3
_geom_torsion_atom_site_label_4
_geom_torsion
C1 Ni1 P1 C21 -58.52(9)
C8 Ni1 P1 C21 126.08(9)
P2 Ni1 P1 C21 -155.87(9)
C1 Ni1 P1 C31 176.48(9)
C8 Ni1 P1 C31 1.08(9)
P2 Ni1 P1 C31 79.13(10)
C1 Ni1 P1 C3 60.24(9)
C8 Ni1 P1 C3 -115.15(9)
P2 Ni1 P1 C3 -37.10(11)
C1 Ni1 P2 C41 129.59(9)
C8 Ni1 P2 C41 -55.39(8)
P1 Ni1 P2 C41 -134.97(9)
C1 Ni1 P2 C51 2.57(9)
C8 Ni1 P2 C51 177.59(9)
P1 Ni1 P2 C51 98.01(10)
C1 Ni1 P2 C10 -113.43(9)
C8 Ni1 P2 C10 61.59(8)
P1 Ni1 P2 C10 -17.99(11)
C5 N2 C1 N1 0.4(2)
C6 N2 C1 N1 176.23(18)
C5 N2 C1 Ni1 -176.74(15)
C6 N2 C1 Ni1 -0.9(3)
C4 N1 C1 N2 -0.5(2)
C2 N1 C1 N2 179.40(15)
C4 N1 C1 Ni1 177.04(13)
C2 N1 C1 Ni1 -3.1(2)
P2 Ni1 C1 N2 -72.74(18)
P1 Ni1 C1 N2 123.22(18)
P2 Ni1 C1 N1 110.48(14)
P1 Ni1 C1 N1 -53.55(14)
C1 N1 C2 C3 63.6(2)
C4 N1 C2 C3 -116.5(2)
N1 C2 C3 P1 -37.4(2)
C21 P1 C3 C2 97.39(16)
C31 P1 C3 C2 -151.33(14)
Ni1 P1 C3 C2 -25.75(16)
C1 N1 C4 C5 0.4(2)
C2 N1 C4 C5 -179.53(17)
N1 C4 C5 N2 -0.1(2)
C1 N2 C5 C4 -0.2(2)
C6 N2 C5 C4 -175.97(19)
C1 N2 C6 C7 142.7(2)
C5 N2 C6 C7 -42.2(3)
C11 N3 C8 N4 1.0(2)
C9 N3 C8 N4 -179.35(16)
C11 N3 C8 Ni1 -176.86(13)
C9 N3 C8 Ni1 2.8(2)
C12 N4 C8 N3 -1.2(2)
C13 N4 C8 N3 -179.47(17)
C12 N4 C8 Ni1 176.30(15)
C13 N4 C8 Ni1 -2.0(3)
P2 Ni1 C8 N3 -58.63(14)
P1 Ni1 C8 N3 105.65(14)
P2 Ni1 C8 N4 124.22(18)
P1 Ni1 C8 N4 -71.50(17)
C8 N3 C9 C10 60.6(2)
C11 N3 C9 C10 -119.7(2)
N3 C9 C10 P2 -37.7(2)
C41 P2 C10 C9 94.98(15)
C51 P2 C10 C9 -152.88(14)
Ni1 P2 C10 C9 -25.51(15)
C8 N3 C11 C12 -0.4(2)
C9 N3 C11 C12 179.95(18)
N3 C11 C12 N4 -0.4(2)
C8 N4 C12 C11 1.0(2)
C13 N4 C12 C11 179.26(18)
C8 N4 C13 C14 -138.59(19)
C12 N4 C13 C14 43.4(3)
C31 P1 C21 C22 -75.0(2)
C3 P1 C21 C22 36.0(2)
Ni1 P1 C21 C22 153.10(19)
C31 P1 C21 C26 99.64(16)
C3 P1 C21 C26 -149.36(15)
Ni1 P1 C21 C26 -32.27(17)
C26 C21 C22 C23 -2.0(4)
P1 C21 C22 C23 172.6(2)
C21 C22 C23 C24 0.9(5)
C22 C23 C24 C25 0.9(5)
C23 C24 C25 C26 -1.4(4)
C24 C25 C26 C21 0.2(3)
C22 C21 C26 C25 1.5(3)
P1 C21 C26 C25 -173.29(15)
C21 P1 C31 C32 -13.28(19)
C3 P1 C31 C32 -126.93(17)
Ni1 P1 C31 C32 116.44(16)
C21 P1 C31 C36 173.14(15)
C3 P1 C31 C36 59.49(17)
Ni1 P1 C31 C36 -57.14(17)
C36 C31 C32 C33 2.0(3)
P1 C31 C32 C33 -171.53(16)
C31 C32 C33 C34 0.4(3)
C32 C33 C34 C35 -2.6(3)
C33 C34 C35 C36 2.2(3)
C34 C35 C36 C31 0.3(3)
C32 C31 C36 C35 -2.4(3)
P1 C31 C36 C35 171.38(16)
C51 P2 C41 C42 -77.59(19)
C10 P2 C41 C42 33.0(2)
Ni1 P2 C41 C42 147.91(16)
C51 P2 C41 C46 101.06(15)
C10 P2 C41 C46 -148.30(15)
Ni1 P2 C41 C46 -33.44(16)
C46 C41 C42 C43 -0.2(3)
P2 C41 C42 C43 178.42(19)
C41 C42 C43 C44 0.4(4)
C42 C43 C44 C45 -0.4(4)
C43 C44 C45 C46 0.2(3)
C44 C45 C46 C41 0.0(3)
C42 C41 C46 C45 0.0(3)
P2 C41 C46 C45 -178.70(15)
C41 P2 C51 C56 -2.76(19)
C10 P2 C51 C56 -116.29(17)
Ni1 P2 C51 C56 127.42(15)
C41 P2 C51 C52 178.98(15)
C10 P2 C51 C52 65.45(17)
Ni1 P2 C51 C52 -50.85(17)
C56 C51 C52 C53 0.0(3)
P2 C51 C52 C53 178.31(16)
C51 C52 C53 C54 -0.1(3)
C52 C53 C54 C55 0.6(3)
C53 C54 C55 C56 -1.0(3)
C52 C51 C56 C55 -0.4(3)
P2 C51 C56 C55 -178.62(16)
C54 C55 C56 C51 0.8(3)
